data_7719713
loop_
_publ_author_name
'Rayasingh, Amlan Ranjan'
'Manivannan, Vadivelu'

_publ_section_title
;
 Group 10 complexes of benzothiazolehydrazone- and
 imidazo[1,5-<i>a</i>]pyridine-based ligands: structural artistry,
 biophysical study, and catalytic activity.
;
_journal_issue 45
_journal_name_full 'Dalton transactions (Cambridge, England : 2003)'
_journal_page_first 16939
_journal_page_last 16954
_journal_paper_doi 10.1039/d5dt02077h
_journal_volume 54
_journal_year 2025
_chemical_formula_moiety 'C52 H38 N6 P2 Pd S2'
_chemical_formula_sum 'C52 H38 N6 P2 Pd S2'
_chemical_formula_weight 979.34
_chemical_name_systematic 151-2pdp
_space_group_crystal_system monoclinic
_space_group_IT_number 14
_space_group_name_Hall '-P 2ybc'
_space_group_name_H-M_alt 'P 1 21/c 1'
_atom_sites_solution_hydrogens geom
_atom_sites_solution_primary dual
_audit_creation_date 2025-04-26
_audit_creation_method
;
Olex2 1.5
(compiled 2021.12.09 svn.r5202d8cf for OlexSys, GUI svn.r6439)
;
_audit_update_record
;
2025-05-22 deposited with the CCDC.	2025-10-17 downloaded from the CCDC.
;
_cell_angle_alpha 90
_cell_angle_beta 97.679(2)
_cell_angle_gamma 90
_cell_formula_units_Z 4
_cell_length_a 16.8185(11)
_cell_length_b 9.8468(6)
_cell_length_c 27.1783(18)
_cell_measurement_reflns_used 8839
_cell_measurement_temperature 294.00
_cell_measurement_theta_max 27.35
_cell_measurement_theta_min 2.40
_cell_volume 4460.6(5)
_computing_cell_refinement 'SAINT V8.40B (?, 2016)'
_computing_data_reduction 'SAINT V8.40B (?, 2016)'
_computing_molecular_graphics 'Olex2 1.5 (Dolomanov et al., 2009)'
_computing_publication_material 'Olex2 1.5 (Dolomanov et al., 2009)'
_computing_structure_refinement 'XL  (Sheldrick, 2008)'
_computing_structure_solution 'SHELXT 2018/2 (Sheldrick, 2018)'
_diffrn_ambient_temperature 294.00
_diffrn_detector 'CCD area detector'
_diffrn_detector_area_resol_mean 7.9
_diffrn_detector_type 'Bruker SMART CCD 1K area detector'
_diffrn_measured_fraction_theta_full 0.999
_diffrn_measured_fraction_theta_max 0.999
_diffrn_measurement_device 'three-circle diffractometer'
_diffrn_measurement_device_type 'Bruker APEX-II CCD'
_diffrn_measurement_method '\w scans'
_diffrn_radiation_monochromator graphite
_diffrn_radiation_probe x-ray
_diffrn_radiation_type MoK\a
_diffrn_radiation_wavelength 0.71073
_diffrn_reflns_av_R_equivalents 0.1710
_diffrn_reflns_av_unetI/netI 0.1171
_diffrn_reflns_Laue_measured_fraction_full 0.999
_diffrn_reflns_Laue_measured_fraction_max 0.999
_diffrn_reflns_limit_h_max 20
_diffrn_reflns_limit_h_min -20
_diffrn_reflns_limit_k_max 11
_diffrn_reflns_limit_k_min -11
_diffrn_reflns_limit_l_max 32
_diffrn_reflns_limit_l_min -32
_diffrn_reflns_number 86719
_diffrn_reflns_point_group_measured_fraction_full 0.999
_diffrn_reflns_point_group_measured_fraction_max 0.999
_diffrn_reflns_theta_full 24.999
_diffrn_reflns_theta_max 24.999
_diffrn_reflns_theta_min 1.813
_diffrn_source 'sealed X-ray tube'
_diffrn_source_current 1.4
_diffrn_source_power 0.07
_diffrn_source_target Mo
_diffrn_source_voltage 50.0
_diffrn_standards_number 0
_exptl_absorpt_coefficient_mu 0.626
_exptl_absorpt_correction_T_max 0.7359
_exptl_absorpt_correction_T_min 0.6814
_exptl_absorpt_correction_type multi-scan
_exptl_absorpt_process_details
;
SADABS-2016/2 (Bruker,2016/2) was used for absorption correction.
wR2(int) was 0.1272 before and 0.0915 after correction.
The Ratio of minimum to maximum transmission is 0.9259.
The \l/2 correction factor is Not present.
;
_exptl_crystal_colour 'metallic light yellow'
_exptl_crystal_colour_lustre metallic
_exptl_crystal_colour_modifier light
_exptl_crystal_colour_primary yellow
_exptl_crystal_density_diffrn 1.458
_exptl_crystal_description block
_exptl_crystal_F_000 2000
_exptl_crystal_size_max 0.08
_exptl_crystal_size_mid 0.075
_exptl_crystal_size_min 0.045
_refine_diff_density_max 1.271
_refine_diff_density_min -0.667
_refine_diff_density_rms 0.107
_refine_ls_extinction_method none
_refine_ls_goodness_of_fit_ref 1.145
_refine_ls_hydrogen_treatment constr
_refine_ls_matrix_type full
_refine_ls_number_parameters 568
_refine_ls_number_reflns 7842
_refine_ls_number_restraints 923
_refine_ls_restrained_S_all 1.091
_refine_ls_R_factor_all 0.1879
_refine_ls_R_factor_gt 0.0671
_refine_ls_shift/su_max 0.000
_refine_ls_shift/su_mean 0.000
_refine_ls_structure_factor_coef Fsqd
_refine_ls_weighting_details 'w=1/[\s^2^(Fo^2^)+(0.0598P)^2^+20.3989P] where P=(Fo^2^+2Fc^2^)/3'
_refine_ls_weighting_scheme calc
_refine_ls_wR_factor_gt 0.1388
_refine_ls_wR_factor_ref 0.2206
_reflns_Friedel_coverage 0.000
_reflns_number_gt 3710
_reflns_number_total 7842
_reflns_threshold_expression 'I > 2\s(I)'
_cod_data_source_file d5dt02077h2.cif
_cod_data_source_block 2b
_cod_depositor_comments 'Adding full bibliography for 7719702--7719718.cif.'
_cod_database_code 7719713
_shelx_shelxl_version_number 2019/1
_shelx_space_group_comment
;
The symmetry employed for this shelxl refinement is uniquely defined
by the following loop, which should always be used as a source of
symmetry information in preference to the above space-group names.
They are only intended as comments.
;
_shelx_estimated_absorpt_t_max 0.972
_shelx_estimated_absorpt_t_min 0.952
_olex2_refinement_description
;
1. Fixed Uiso
 At 1.2 times of:
  All C(H) groups
2. Uiso/Uaniso restraints and constraints
All non-hydrogen atoms have similar U: within 2A with sigma of 0.04 and sigma
for terminal atoms of 0.08 within 2A
3. Rigid body (RIGU) restrains
 All non-hydrogen atoms
 with sigma for 1-2 distances of 0.004 and sigma for 1-3 distances of 0.004
4.a Aromatic/amide H refined with riding coordinates:
 C1(H1), C19(H19), C3(H3), C4(H4), C5(H5), C7(H7), C9(H9), C10(H10), C11(H11),
 C12(H12), C14(H14), C15(H15), C16(H16), C17(H17), C8(H8), C22(H22), C23(H23),
 C24(H24), C25(H25), C28(H28), C29(H29), C30(H30), C31(H31), C32(H32), C34(H34),
  C35(H35), C36(H36), C37(H37), C38(H38), C40(H40), C41(H41), C42(H42),
 C43(H43), C44(H44), C47(H47), C48(H48), C49(H49), C50(H50)
;
_olex2_submission_special_instructions 'No special instructions were received'

loop_
_space_group_symop_operation_xyz
'x, y, z'
'-x, y+1/2, -z+1/2'
'-x, -y, -z'
'x, -y-1/2, z-1/2'

loop_
_atom_site_label
_atom_site_type_symbol
_atom_site_fract_x
_atom_site_fract_y
_atom_site_fract_z
_atom_site_U_iso_or_equiv
_atom_site_adp_type
_atom_site_occupancy
_atom_site_site_symmetry_order
_atom_site_calc_flag
_atom_site_refinement_flags_posn
_atom_site_refinement_flags_adp
_atom_site_refinement_flags_occupancy
_atom_site_disorder_assembly
_atom_site_disorder_group
Pd1 Pd 0.83673(4) 0.57535(8) 0.37521(3) 0.0494(3) Uani 1 1 d . . . . .
S1 S 1.00237(16) 0.3275(3) 0.29640(11) 0.0693(8) Uani 1 1 d . U . . .
S2 S 0.61522(16) 0.3353(3) 0.41459(10) 0.0644(8) Uani 1 1 d . U . . .
P1 P 0.80955(15) 0.7458(3) 0.42418(9) 0.0511(7) Uani 1 1 d . U . . .
P2 P 0.68711(16) 0.7612(3) 0.21659(10) 0.0556(7) Uani 1 1 d . U . . .
N3 N 0.8792(4) 0.4190(8) 0.3340(3) 0.0470(18) Uani 1 1 d . U . . .
N2 N 0.9927(4) 0.5655(8) 0.3413(3) 0.059(2) Uani 1 1 d . U . . .
N1 N 0.9455(4) 0.6505(8) 0.3658(3) 0.056(2) Uani 1 1 d . U . . .
N6 N 0.7652(5) 0.3670(8) 0.4524(3) 0.056(2) Uani 1 1 d . U . . .
N5 N 0.7263(4) 0.4925(7) 0.3801(3) 0.0444(18) Uani 1 1 d . U . . .
N4 N 0.6582(4) 0.5203(8) 0.3483(3) 0.0469(19) Uani 1 1 d . U . . .
C20 C 0.7062(6) 0.8036(10) 0.4145(4) 0.056(2) Uani 1 1 d . U . . .
C1 C 0.6817(7) 0.9017(12) 0.3799(4) 0.081(3) Uani 1 1 d . U . . .
H1 H 0.719498 0.946425 0.363810 0.097 Uiso 1 1 calc R U . . .
C19 C 0.6015(7) 0.9350(13) 0.3688(5) 0.090(4) Uani 1 1 d . U . . .
H19 H 0.585639 1.002244 0.345547 0.108 Uiso 1 1 calc R U . . .
C3 C 0.5459(8) 0.8695(14) 0.3919(5) 0.093(4) Uani 1 1 d . U . . .
H3 H 0.491956 0.892256 0.384553 0.112 Uiso 1 1 calc R U . . .
C4 C 0.5691(7) 0.7694(13) 0.4261(4) 0.078(3) Uani 1 1 d . U . . .
H4 H 0.530599 0.724213 0.441521 0.093 Uiso 1 1 calc R U . . .
C5 C 0.6486(6) 0.7355(11) 0.4378(4) 0.064(3) Uani 1 1 d . U . . .
H5 H 0.664023 0.667822 0.460951 0.077 Uiso 1 1 calc R U . . .
C6 C 0.8308(5) 0.6990(10) 0.4892(3) 0.053(2) Uani 1 1 d . U . . .
C7 C 0.8000(6) 0.7725(12) 0.5253(4) 0.070(3) Uani 1 1 d . U . . .
H7 H 0.767466 0.847333 0.516411 0.084 Uiso 1 1 calc R U . . .
C9 C 0.8169(7) 0.7363(14) 0.5748(4) 0.085(3) Uani 1 1 d . U . . .
H9 H 0.797674 0.788255 0.599230 0.102 Uiso 1 1 calc R U . . .
C10 C 0.8620(7) 0.6234(14) 0.5872(5) 0.087(3) Uani 1 1 d . U . . .
H10 H 0.870915 0.595364 0.620146 0.105 Uiso 1 1 calc R U . . .
C11 C 0.8938(7) 0.5518(12) 0.5523(4) 0.084(3) Uani 1 1 d . U . . .
H11 H 0.926370 0.477372 0.561649 0.101 Uiso 1 1 calc R U . . .
C12 C 0.8788(6) 0.5876(11) 0.5029(4) 0.069(3) Uani 1 1 d . U . . .
H12 H 0.900732 0.537333 0.479056 0.083 Uiso 1 1 calc R U . . .
C13 C 0.8734(6) 0.8934(9) 0.4201(3) 0.052(2) Uani 1 1 d . U . . .
C14 C 0.8528(7) 1.0165(11) 0.4387(4) 0.072(3) Uani 1 1 d . U . . .
H14 H 0.803568 1.024510 0.450496 0.087 Uiso 1 1 calc R U . . .
C15 C 0.9027(7) 1.1290(12) 0.4407(5) 0.086(4) Uani 1 1 d . U . . .
H15 H 0.886670 1.211785 0.452579 0.103 Uiso 1 1 calc R U . . .
C16 C 0.9759(7) 1.1155(12) 0.4246(5) 0.088(4) Uani 1 1 d . U . . .
H16 H 1.010787 1.189178 0.426249 0.106 Uiso 1 1 calc R U . . .
C17 C 0.9980(7) 0.9955(12) 0.4065(4) 0.078(3) Uani 1 1 d . U . . .
H17 H 1.048694 0.988325 0.396654 0.093 Uiso 1 1 calc R U . . .
C18 C 0.9480(6) 0.8818(10) 0.4017(4) 0.060(3) Uani 1 1 d . U . . .
C8 C 0.9784(6) 0.7651(11) 0.3788(4) 0.065(3) Uani 1 1 d . U . . .
H8 H 1.031022 0.773780 0.372273 0.078 Uiso 1 1 calc R U . . .
C2 C 0.9542(5) 0.4517(10) 0.3276(3) 0.051(2) Uani 1 1 d . U . . .
C21 C 0.9166(6) 0.2270(10) 0.2927(3) 0.053(2) Uani 1 1 d . U . . .
C22 C 0.9054(7) 0.1013(11) 0.2710(4) 0.068(3) Uani 1 1 d . U . . .
H22 H 0.946529 0.058244 0.257315 0.082 Uiso 1 1 calc R U . . .
C23 C 0.8320(7) 0.0418(12) 0.2702(4) 0.077(3) Uani 1 1 d . U . . .
H23 H 0.822660 -0.042481 0.255066 0.092 Uiso 1 1 calc R U . . .
C24 C 0.7718(7) 0.1035(11) 0.2910(4) 0.069(3) Uani 1 1 d . U . . .
H24 H 0.722667 0.059725 0.290515 0.083 Uiso 1 1 calc R U . . .
C25 C 0.7830(6) 0.2308(11) 0.3130(4) 0.063(3) Uani 1 1 d . U . . .
H25 H 0.741567 0.273405 0.326562 0.075 Uiso 1 1 calc R U . . .
C26 C 0.8572(6) 0.2928(10) 0.3143(3) 0.052(2) Uani 1 1 d . U . . .
C27 C 0.7301(6) 0.5976(10) 0.2042(3) 0.058(2) Uani 1 1 d . U . . .
C28 C 0.8126(7) 0.5906(13) 0.2045(4) 0.074(3) Uani 1 1 d . U . . .
H28 H 0.843314 0.668539 0.211348 0.089 Uiso 1 1 calc R U . . .
C29 C 0.8500(8) 0.4709(14) 0.1950(4) 0.089(3) Uani 1 1 d . U . . .
H29 H 0.905370 0.469466 0.195490 0.107 Uiso 1 1 calc R U . . .
C30 C 0.8081(8) 0.3574(15) 0.1851(4) 0.088(3) Uani 1 1 d . U . . .
H30 H 0.834245 0.277604 0.178471 0.106 Uiso 1 1 calc R U . . .
C31 C 0.7268(8) 0.3574(12) 0.1847(4) 0.081(3) Uani 1 1 d . U . . .
H31 H 0.697622 0.277929 0.177568 0.097 Uiso 1 1 calc R U . . .
C32 C 0.6883(7) 0.4750(11) 0.1948(4) 0.070(3) Uani 1 1 d . U . . .
H32 H 0.633203 0.473434 0.195514 0.084 Uiso 1 1 calc R U . . .
C33 C 0.6590(6) 0.8298(10) 0.1538(4) 0.056(2) Uani 1 1 d . U . . .
C34 C 0.6206(6) 0.7574(11) 0.1144(4) 0.061(3) Uani 1 1 d . U . . .
H34 H 0.607370 0.667000 0.119011 0.073 Uiso 1 1 calc R U . . .
C35 C 0.6012(7) 0.8155(13) 0.0681(4) 0.078(3) Uani 1 1 d . U . . .
H35 H 0.575892 0.763898 0.041940 0.094 Uiso 1 1 calc R U . . .
C36 C 0.6188(7) 0.9477(13) 0.0608(5) 0.083(3) Uani 1 1 d . U . . .
H36 H 0.604897 0.988155 0.029933 0.100 Uiso 1 1 calc R U . . .
C37 C 0.6577(7) 1.0207(13) 0.0998(4) 0.083(3) Uani 1 1 d . U . . .
H37 H 0.671036 1.110833 0.094877 0.099 Uiso 1 1 calc R U . . .
C38 C 0.6774(7) 0.9640(11) 0.1461(4) 0.073(3) Uani 1 1 d . U . . .
H38 H 0.702998 1.015933 0.172064 0.087 Uiso 1 1 calc R U . . .
C39 C 0.5900(6) 0.7163(9) 0.2356(3) 0.051(2) Uani 1 1 d . U . . .
C40 C 0.5178(6) 0.7603(10) 0.2097(4) 0.060(3) Uani 1 1 d . U . . .
H40 H 0.517666 0.809804 0.180540 0.072 Uiso 1 1 calc R U . . .
C41 C 0.4461(6) 0.7310(11) 0.2270(4) 0.072(3) Uani 1 1 d . U . . .
H41 H 0.398395 0.761063 0.209046 0.086 Uiso 1 1 calc R U . . .
C42 C 0.4434(6) 0.6593(11) 0.2696(4) 0.068(3) Uani 1 1 d . U . . .
H42 H 0.394564 0.639753 0.280532 0.082 Uiso 1 1 calc R U . . .
C43 C 0.5137(6) 0.6170(10) 0.2957(4) 0.058(3) Uani 1 1 d . U . . .
H43 H 0.512197 0.567529 0.324729 0.069 Uiso 1 1 calc R U . . .
C44 C 0.6618(5) 0.6045(9) 0.3124(3) 0.047(2) Uani 1 1 d . U . . .
H44 H 0.711028 0.639644 0.306728 0.056 Uiso 1 1 calc R U . . .
C45 C 0.7120(5) 0.4071(9) 0.4161(3) 0.042(2) Uani 1 1 d . U . . .
C46 C 0.7316(6) 0.2777(10) 0.4829(4) 0.058(2) Uani 1 1 d . U . . .
C47 C 0.7710(7) 0.2172(11) 0.5257(4) 0.073(3) Uani 1 1 d . U . . .
H47 H 0.824263 0.238471 0.536792 0.088 Uiso 1 1 calc R U . . .
C48 C 0.7303(8) 0.1257(12) 0.5516(4) 0.080(3) Uani 1 1 d . U . . .
H48 H 0.756730 0.085734 0.580197 0.096 Uiso 1 1 calc R U . . .
C49 C 0.6522(8) 0.0923(12) 0.5361(4) 0.086(3) Uani 1 1 d . U . . .
H49 H 0.625928 0.030514 0.554230 0.103 Uiso 1 1 calc R U . . .
C50 C 0.6119(8) 0.1508(12) 0.4933(4) 0.086(3) Uani 1 1 d . U . . .
H50 H 0.559143 0.126648 0.482164 0.104 Uiso 1 1 calc R U . . .
C51 C 0.6509(6) 0.2451(10) 0.4675(4) 0.060(2) Uani 1 1 d . U . . .
C52 C 0.5882(5) 0.6451(9) 0.2805(3) 0.046(2) Uani 1 1 d . U . . .

loop_
_atom_site_aniso_label
_atom_site_aniso_U_11
_atom_site_aniso_U_22
_atom_site_aniso_U_33
_atom_site_aniso_U_23
_atom_site_aniso_U_13
_atom_site_aniso_U_12
Pd1 0.0448(4) 0.0558(5) 0.0487(5) 0.0011(4) 0.0098(3) 0.0018(4)
S1 0.0568(17) 0.0695(19) 0.085(2) -0.0147(17) 0.0212(15) 0.0037(15)
S2 0.0570(17) 0.0722(19) 0.0648(18) 0.0145(15) 0.0106(14) -0.0097(14)
P1 0.0505(16) 0.0522(16) 0.0526(16) 0.0003(13) 0.0142(12) 0.0012(13)
P2 0.0575(17) 0.0573(17) 0.0532(17) 0.0046(14) 0.0114(13) -0.0077(14)
N3 0.045(4) 0.051(4) 0.047(4) 0.002(3) 0.011(3) 0.009(3)
N2 0.045(4) 0.061(4) 0.074(5) -0.013(4) 0.019(4) 0.000(3)
N1 0.046(4) 0.062(4) 0.063(5) -0.004(4) 0.012(4) 0.004(3)
N6 0.057(4) 0.063(5) 0.048(4) 0.006(4) 0.003(3) 0.008(4)
N5 0.039(4) 0.050(4) 0.045(4) 0.005(3) 0.006(3) 0.006(3)
N4 0.041(4) 0.054(5) 0.046(4) 0.004(3) 0.006(3) 0.004(3)
C20 0.053(5) 0.062(6) 0.051(5) -0.002(4) 0.006(4) 0.008(4)
C1 0.065(5) 0.088(7) 0.089(7) 0.028(6) 0.013(5) 0.017(5)
C19 0.076(6) 0.105(8) 0.089(8) 0.022(7) 0.004(5) 0.025(6)
C3 0.075(6) 0.114(9) 0.090(8) 0.006(6) 0.011(6) 0.016(6)
C4 0.066(5) 0.099(8) 0.069(7) -0.009(6) 0.013(5) 0.010(5)
C5 0.063(5) 0.074(7) 0.056(6) -0.003(5) 0.012(4) 0.005(4)
C6 0.046(5) 0.063(5) 0.051(5) 0.001(4) 0.007(4) -0.007(4)
C7 0.063(6) 0.089(7) 0.060(5) -0.005(5) 0.013(4) 0.003(5)
C9 0.083(8) 0.115(8) 0.057(5) -0.005(5) 0.013(5) -0.006(6)
C10 0.093(8) 0.105(8) 0.060(6) 0.004(5) -0.002(5) -0.011(6)
C11 0.099(8) 0.080(7) 0.069(6) 0.007(5) -0.007(5) -0.004(6)
C12 0.075(7) 0.067(6) 0.062(5) 0.004(5) -0.001(5) 0.003(5)
C13 0.055(4) 0.050(5) 0.052(5) 0.001(4) 0.012(4) 0.002(4)
C14 0.073(6) 0.058(5) 0.089(8) -0.012(5) 0.024(6) 0.000(4)
C15 0.087(7) 0.062(6) 0.112(9) -0.020(6) 0.028(6) -0.008(5)
C16 0.085(7) 0.069(6) 0.114(9) -0.012(6) 0.027(6) -0.006(5)
C17 0.074(6) 0.065(5) 0.099(8) -0.009(5) 0.028(6) -0.011(5)
C18 0.060(5) 0.059(5) 0.064(6) -0.004(4) 0.017(4) 0.000(4)
C8 0.055(6) 0.064(5) 0.080(7) -0.009(5) 0.026(5) -0.003(4)
C2 0.042(4) 0.058(5) 0.054(5) -0.003(4) 0.010(4) 0.006(3)
C21 0.054(5) 0.059(5) 0.047(5) -0.003(4) 0.006(4) 0.006(4)
C22 0.068(6) 0.067(6) 0.071(7) -0.015(5) 0.013(5) 0.005(4)
C23 0.079(6) 0.078(7) 0.073(7) -0.013(5) 0.009(5) -0.006(5)
C24 0.068(6) 0.072(6) 0.068(7) -0.002(5) 0.011(5) -0.007(5)
C25 0.058(5) 0.070(6) 0.061(6) -0.003(5) 0.012(4) -0.002(4)
C26 0.051(4) 0.057(5) 0.048(5) 0.000(4) 0.005(4) 0.003(3)
C27 0.065(5) 0.065(5) 0.047(6) 0.010(4) 0.019(4) 0.002(4)
C28 0.067(5) 0.095(7) 0.064(7) 0.015(6) 0.019(5) 0.002(5)
C29 0.082(7) 0.115(7) 0.072(8) 0.011(6) 0.020(6) 0.025(5)
C30 0.099(7) 0.105(7) 0.064(7) 0.016(6) 0.023(6) 0.030(5)
C31 0.103(7) 0.070(6) 0.073(7) 0.005(5) 0.027(6) 0.011(5)
C32 0.071(6) 0.068(5) 0.074(7) 0.001(5) 0.026(5) -0.002(4)
C33 0.055(5) 0.060(5) 0.055(5) 0.005(4) 0.019(4) 0.002(4)
C34 0.065(6) 0.067(6) 0.053(5) 0.004(4) 0.012(4) -0.001(5)
C35 0.087(7) 0.092(7) 0.057(5) 0.006(5) 0.013(5) 0.010(6)
C36 0.099(8) 0.088(7) 0.065(6) 0.014(5) 0.022(5) 0.014(6)
C37 0.112(9) 0.071(6) 0.071(6) 0.011(5) 0.031(6) 0.009(6)
C38 0.091(7) 0.064(5) 0.068(6) 0.004(4) 0.027(5) -0.007(5)
C39 0.061(5) 0.044(5) 0.049(5) 0.005(4) 0.009(3) 0.003(4)
C40 0.064(5) 0.058(6) 0.057(5) 0.005(5) 0.010(4) 0.006(4)
C41 0.063(5) 0.089(8) 0.063(6) 0.016(5) 0.006(4) 0.006(5)
C42 0.057(5) 0.083(7) 0.066(6) 0.015(5) 0.012(4) 0.008(5)
C43 0.058(4) 0.063(6) 0.053(5) 0.012(5) 0.013(4) 0.003(4)
C44 0.047(4) 0.052(5) 0.042(4) 0.000(4) 0.009(3) 0.001(4)
C45 0.046(5) 0.043(5) 0.039(4) -0.001(3) 0.009(3) 0.009(4)
C46 0.075(5) 0.055(5) 0.047(5) -0.001(4) 0.015(4) 0.009(4)
C47 0.096(7) 0.068(6) 0.056(5) 0.006(5) 0.010(5) 0.016(5)
C48 0.120(7) 0.070(7) 0.054(6) 0.005(5) 0.023(5) 0.010(6)
C49 0.118(7) 0.079(8) 0.066(6) 0.008(6) 0.030(5) 0.001(6)
C50 0.103(7) 0.086(7) 0.074(6) 0.017(6) 0.026(5) -0.010(6)
C51 0.075(5) 0.057(5) 0.050(5) -0.001(4) 0.017(4) 0.005(4)
C52 0.051(4) 0.043(5) 0.044(4) 0.000(4) 0.009(3) 0.004(4)

loop_
_atom_type_symbol
_atom_type_description
_atom_type_scat_dispersion_real
_atom_type_scat_dispersion_imag
_atom_type_scat_source
C C 0.0033 0.0016 'International Tables Vol C Tables 4.2.6.8 and 6.1.1.4'
H H 0.0000 0.0000 'International Tables Vol C Tables 4.2.6.8 and 6.1.1.4'
N N 0.0061 0.0033 'International Tables Vol C Tables 4.2.6.8 and 6.1.1.4'
P P 0.1023 0.0942 'International Tables Vol C Tables 4.2.6.8 and 6.1.1.4'
Pd Pd -0.9988 1.0072 'International Tables Vol C Tables 4.2.6.8 and 6.1.1.4'
S S 0.1246 0.1234 'International Tables Vol C Tables 4.2.6.8 and 6.1.1.4'

loop_
_geom_angle_atom_site_label_1
_geom_angle_atom_site_label_2
_geom_angle_atom_site_label_3
_geom_angle
_geom_angle_site_symmetry_1
_geom_angle_site_symmetry_3
_geom_angle_publ_flag
N3 Pd1 P1 171.8(2) . . ?
N1 Pd1 P1 93.5(2) . . ?
N1 Pd1 N3 79.7(3) . . ?
N1 Pd1 N5 176.1(3) . . ?
N5 Pd1 P1 90.0(2) . . ?
N5 Pd1 N3 96.9(3) . . ?
C21 S1 C2 89.5(5) . . ?
C51 S2 C45 88.3(5) . . ?
C20 P1 Pd1 114.8(3) . . ?
C20 P1 C6 106.4(4) . . ?
C20 P1 C13 107.5(5) . . ?
C6 P1 Pd1 111.2(3) . . ?
C6 P1 C13 102.8(4) . . ?
C13 P1 Pd1 113.3(3) . . ?
C27 P2 C33 102.3(4) . . ?
C27 P2 C39 103.3(4) . . ?
C39 P2 C33 102.8(4) . . ?
C2 N3 Pd1 106.8(6) . . ?
C2 N3 C26 112.0(8) . . ?
C26 N3 Pd1 141.0(6) . . ?
C2 N2 N1 110.9(7) . . ?
N2 N1 Pd1 115.3(6) . . ?
C8 N1 Pd1 130.6(7) . . ?
C8 N1 N2 114.2(8) . . ?
C45 N6 C46 110.7(8) . . ?
N4 N5 Pd1 124.7(6) . . ?
C45 N5 Pd1 123.5(6) . . ?
C45 N5 N4 111.8(7) . . ?
C44 N4 N5 119.2(8) . . ?
C1 C20 P1 121.0(8) . . ?
C1 C20 C5 119.0(10) . . ?
C5 C20 P1 119.5(8) . . ?
C20 C1 H1 119.6 . . ?
C20 C1 C19 120.8(11) . . ?
C19 C1 H1 119.6 . . ?
C1 C19 H19 120.0 . . ?
C3 C19 C1 119.9(12) . . ?
C3 C19 H19 120.0 . . ?
C19 C3 H3 119.9 . . ?
C19 C3 C4 120.2(12) . . ?
C4 C3 H3 119.9 . . ?
C3 C4 H4 119.7 . . ?
C5 C4 C3 120.6(12) . . ?
C5 C4 H4 119.7 . . ?
C20 C5 H5 120.3 . . ?
C4 C5 C20 119.4(11) . . ?
C4 C5 H5 120.3 . . ?
C7 C6 P1 121.1(8) . . ?
C7 C6 C12 119.1(10) . . ?
C12 C6 P1 119.7(8) . . ?
C6 C7 H7 119.7 . . ?
C6 C7 C9 120.7(11) . . ?
C9 C7 H7 119.7 . . ?
C7 C9 H9 120.4 . . ?
C10 C9 C7 119.1(12) . . ?
C10 C9 H9 120.4 . . ?
C9 C10 H10 119.6 . . ?
C11 C10 C9 120.8(12) . . ?
C11 C10 H10 119.6 . . ?
C10 C11 H11 119.6 . . ?
C10 C11 C12 120.9(12) . . ?
C12 C11 H11 119.6 . . ?
C6 C12 H12 120.3 . . ?
C11 C12 C6 119.3(11) . . ?
C11 C12 H12 120.3 . . ?
C14 C13 P1 120.2(8) . . ?
C14 C13 C18 118.7(9) . . ?
C18 C13 P1 121.0(7) . . ?
C13 C14 H14 118.7 . . ?
C13 C14 C15 122.5(10) . . ?
C15 C14 H14 118.7 . . ?
C14 C15 H15 120.8 . . ?
C16 C15 C14 118.5(11) . . ?
C16 C15 H15 120.8 . . ?
C15 C16 H16 119.9 . . ?
C17 C16 C15 120.3(12) . . ?
C17 C16 H16 119.9 . . ?
C16 C17 H17 118.5 . . ?
C16 C17 C18 123.0(11) . . ?
C18 C17 H17 118.5 . . ?
C13 C18 C8 127.1(9) . . ?
C17 C18 C13 117.0(9) . . ?
C17 C18 C8 115.9(9) . . ?
N1 C8 C18 131.1(10) . . ?
N1 C8 H8 114.4 . . ?
C18 C8 H8 114.4 . . ?
N3 C2 S1 113.7(7) . . ?
N2 C2 S1 119.2(7) . . ?
N2 C2 N3 127.1(9) . . ?
C22 C21 S1 126.9(8) . . ?
C22 C21 C26 122.6(10) . . ?
C26 C21 S1 110.4(8) . . ?
C21 C22 H22 121.1 . . ?
C23 C22 C21 117.7(10) . . ?
C23 C22 H22 121.1 . . ?
C22 C23 H23 119.3 . . ?
C22 C23 C24 121.4(11) . . ?
C24 C23 H23 119.3 . . ?
C23 C24 H24 119.6 . . ?
C23 C24 C25 120.9(11) . . ?
C25 C24 H24 119.6 . . ?
C24 C25 H25 120.7 . . ?
C26 C25 C24 118.5(10) . . ?
C26 C25 H25 120.7 . . ?
C21 C26 N3 114.4(9) . . ?
C25 C26 N3 126.8(9) . . ?
C25 C26 C21 118.8(10) . . ?
C28 C27 P2 117.8(9) . . ?
C28 C27 C32 115.7(10) . . ?
C32 C27 P2 126.5(8) . . ?
C27 C28 H28 119.2 . . ?
C29 C28 C27 121.5(12) . . ?
C29 C28 H28 119.2 . . ?
C28 C29 H29 119.5 . . ?
C30 C29 C28 121.0(13) . . ?
C30 C29 H29 119.5 . . ?
C29 C30 H30 119.8 . . ?
C29 C30 C31 120.3(13) . . ?
C31 C30 H30 119.8 . . ?
C30 C31 H31 120.1 . . ?
C30 C31 C32 119.8(13) . . ?
C32 C31 H31 120.1 . . ?
C27 C32 H32 119.2 . . ?
C31 C32 C27 121.7(11) . . ?
C31 C32 H32 119.2 . . ?
C34 C33 P2 124.7(8) . . ?
C34 C33 C38 118.0(10) . . ?
C38 C33 P2 117.3(9) . . ?
C33 C34 H34 119.2 . . ?
C33 C34 C35 121.6(11) . . ?
C35 C34 H34 119.2 . . ?
C34 C35 H35 119.9 . . ?
C36 C35 C34 120.1(12) . . ?
C36 C35 H35 119.9 . . ?
C35 C36 H36 120.7 . . ?
C35 C36 C37 118.7(12) . . ?
C37 C36 H36 120.7 . . ?
C36 C37 H37 119.1 . . ?
C38 C37 C36 121.7(12) . . ?
C38 C37 H37 119.1 . . ?
C33 C38 H38 120.1 . . ?
C37 C38 C33 119.8(11) . . ?
C37 C38 H38 120.1 . . ?
C40 C39 P2 122.3(7) . . ?
C40 C39 C52 118.4(9) . . ?
C52 C39 P2 119.1(7) . . ?
C39 C40 H40 119.8 . . ?
C41 C40 C39 120.4(10) . . ?
C41 C40 H40 119.8 . . ?
C40 C41 H41 119.1 . . ?
C42 C41 C40 121.9(10) . . ?
C42 C41 H41 119.1 . . ?
C41 C42 H42 120.8 . . ?
C41 C42 C43 118.4(10) . . ?
C43 C42 H42 120.8 . . ?
C42 C43 H43 118.8 . . ?
C42 C43 C52 122.4(9) . . ?
C52 C43 H43 118.8 . . ?
N4 C44 H44 119.9 . . ?
N4 C44 C52 120.1(8) . . ?
C52 C44 H44 119.9 . . ?
N6 C45 S2 115.6(7) . . ?
N6 C45 N5 125.1(8) . . ?
N5 C45 S2 119.3(7) . . ?
N6 C46 C47 125.9(10) . . ?
N6 C46 C51 115.1(9) . . ?
C47 C46 C51 119.0(10) . . ?
C46 C47 H47 120.3 . . ?
C48 C47 C46 119.5(12) . . ?
C48 C47 H47 120.3 . . ?
C47 C48 H48 119.2 . . ?
C49 C48 C47 121.6(12) . . ?
C49 C48 H48 119.2 . . ?
C48 C49 H49 120.1 . . ?
C48 C49 C50 119.9(12) . . ?
C50 C49 H49 120.1 . . ?
C49 C50 H50 120.2 . . ?
C51 C50 C49 119.5(12) . . ?
C51 C50 H50 120.2 . . ?
C46 C51 S2 110.2(8) . . ?
C50 C51 S2 129.3(9) . . ?
C50 C51 C46 120.5(10) . . ?
C39 C52 C44 122.2(8) . . ?
C43 C52 C39 118.5(9) . . ?
C43 C52 C44 119.3(8) . . ?

loop_
_geom_bond_atom_site_label_1
_geom_bond_atom_site_label_2
_geom_bond_distance
_geom_bond_site_symmetry_2
_geom_bond_publ_flag
Pd1 P1 2.227(3) . ?
Pd1 N3 2.085(7) . ?
Pd1 N1 2.021(8) . ?
Pd1 N5 2.049(7) . ?
S1 C2 1.748(9) . ?
S1 C21 1.741(10) . ?
S2 C45 1.771(9) . ?
S2 C51 1.728(10) . ?
P1 C20 1.814(10) . ?
P1 C6 1.814(10) . ?
P1 C13 1.820(10) . ?
P2 C27 1.815(10) . ?
P2 C33 1.837(10) . ?
P2 C39 1.832(10) . ?
N3 C2 1.336(11) . ?
N3 C26 1.384(11) . ?
N2 N1 1.384(10) . ?
N2 C2 1.322(11) . ?
N1 C8 1.285(11) . ?
N6 C45 1.303(10) . ?
N6 C46 1.379(12) . ?
N5 N4 1.368(9) . ?
N5 C45 1.334(10) . ?
N4 C44 1.287(10) . ?
C20 C1 1.371(13) . ?
C20 C5 1.397(13) . ?
C1 H1 0.9300 . ?
C1 C19 1.382(14) . ?
C19 H19 0.9300 . ?
C19 C3 1.357(16) . ?
C3 H3 0.9300 . ?
C3 C4 1.375(15) . ?
C4 H4 0.9300 . ?
C4 C5 1.374(13) . ?
C5 H5 0.9300 . ?
C6 C7 1.377(13) . ?
C6 C12 1.383(13) . ?
C7 H7 0.9300 . ?
C7 C9 1.383(14) . ?
C9 H9 0.9300 . ?
C9 C10 1.362(16) . ?
C10 H10 0.9300 . ?
C10 C11 1.350(15) . ?
C11 H11 0.9300 . ?
C11 C12 1.377(14) . ?
C12 H12 0.9300 . ?
C13 C14 1.375(13) . ?
C13 C18 1.416(13) . ?
C14 H14 0.9300 . ?
C14 C15 1.387(14) . ?
C15 H15 0.9300 . ?
C15 C16 1.367(15) . ?
C16 H16 0.9300 . ?
C16 C17 1.351(14) . ?
C17 H17 0.9300 . ?
C17 C18 1.395(13) . ?
C18 C8 1.433(13) . ?
C8 H8 0.9300 . ?
C21 C22 1.373(13) . ?
C21 C26 1.385(12) . ?
C22 H22 0.9300 . ?
C22 C23 1.365(14) . ?
C23 H23 0.9300 . ?
C23 C24 1.367(14) . ?
C24 H24 0.9300 . ?
C24 C25 1.391(13) . ?
C25 H25 0.9300 . ?
C25 C26 1.385(13) . ?
C27 C28 1.388(13) . ?
C27 C32 1.403(14) . ?
C28 H28 0.9300 . ?
C28 C29 1.376(15) . ?
C29 H29 0.9300 . ?
C29 C30 1.330(16) . ?
C30 H30 0.9300 . ?
C30 C31 1.365(15) . ?
C31 H31 0.9300 . ?
C31 C32 1.373(14) . ?
C32 H32 0.9300 . ?
C33 C34 1.374(13) . ?
C33 C38 1.380(13) . ?
C34 H34 0.9300 . ?
C34 C35 1.381(13) . ?
C35 H35 0.9300 . ?
C35 C36 1.356(15) . ?
C36 H36 0.9300 . ?
C36 C37 1.372(15) . ?
C37 H37 0.9300 . ?
C37 C38 1.374(14) . ?
C38 H38 0.9300 . ?
C39 C40 1.389(12) . ?
C39 C52 1.412(12) . ?
C40 H40 0.9300 . ?
C40 C41 1.382(13) . ?
C41 H41 0.9300 . ?
C41 C42 1.361(13) . ?
C42 H42 0.9300 . ?
C42 C43 1.362(13) . ?
C43 H43 0.9300 . ?
C43 C52 1.398(12) . ?
C44 H44 0.9300 . ?
C44 C52 1.468(12) . ?
C46 C47 1.394(13) . ?
C46 C51 1.403(13) . ?
C47 H47 0.9300 . ?
C47 C48 1.380(14) . ?
C48 H48 0.9300 . ?
C48 C49 1.365(16) . ?
C49 H49 0.9300 . ?
C49 C50 1.391(15) . ?
C50 H50 0.9300 . ?
C50 C51 1.382(13) . ?

loop_
_geom_torsion_atom_site_label_1
_geom_torsion_atom_site_label_2
_geom_torsion_atom_site_label_3
_geom_torsion_atom_site_label_4
_geom_torsion
_geom_torsion_site_symmetry_1
_geom_torsion_site_symmetry_2
_geom_torsion_site_symmetry_3
_geom_torsion_site_symmetry_4
_geom_torsion_publ_flag
Pd1 P1 C20 C1 -88.0(9) . . . . ?
Pd1 P1 C20 C5 83.7(8) . . . . ?
Pd1 P1 C6 C7 -163.0(7) . . . . ?
Pd1 P1 C6 C12 17.0(9) . . . . ?
Pd1 P1 C13 C14 165.0(8) . . . . ?
Pd1 P1 C13 C18 -20.4(9) . . . . ?
Pd1 N3 C2 S1 176.8(4) . . . . ?
Pd1 N3 C2 N2 -4.7(12) . . . . ?
Pd1 N3 C26 C21 -174.3(7) . . . . ?
Pd1 N3 C26 C25 7.9(16) . . . . ?
Pd1 N1 C8 C18 -4.3(18) . . . . ?
Pd1 N5 N4 C44 -0.3(11) . . . . ?
Pd1 N5 C45 S2 -176.8(4) . . . . ?
Pd1 N5 C45 N6 0.9(12) . . . . ?
S1 C21 C22 C23 -177.1(8) . . . . ?
S1 C21 C26 N3 -0.8(10) . . . . ?
S1 C21 C26 C25 177.2(7) . . . . ?
P1 C20 C1 C19 172.9(9) . . . . ?
P1 C20 C5 C4 -172.7(8) . . . . ?
P1 C6 C7 C9 -179.7(8) . . . . ?
P1 C6 C12 C11 -179.2(8) . . . . ?
P1 C13 C14 C15 174.1(9) . . . . ?
P1 C13 C18 C17 -171.1(8) . . . . ?
P1 C13 C18 C8 8.5(15) . . . . ?
P2 C27 C28 C29 -179.3(9) . . . . ?
P2 C27 C32 C31 178.4(8) . . . . ?
P2 C33 C34 C35 180.0(8) . . . . ?
P2 C33 C38 C37 -180.0(8) . . . . ?
P2 C39 C40 C41 -176.1(8) . . . . ?
P2 C39 C52 C43 177.1(7) . . . . ?
P2 C39 C52 C44 -0.6(12) . . . . ?
N2 N1 C8 C18 175.7(10) . . . . ?
N1 N2 C2 S1 -179.5(6) . . . . ?
N1 N2 C2 N3 2.0(14) . . . . ?
N6 C46 C47 C48 -177.7(9) . . . . ?
N6 C46 C51 S2 -2.6(11) . . . . ?
N6 C46 C51 C50 176.3(9) . . . . ?
N5 N4 C44 C52 -174.5(7) . . . . ?
N4 N5 C45 S2 4.9(10) . . . . ?
N4 N5 C45 N6 -177.4(8) . . . . ?
N4 C44 C52 C39 -168.0(8) . . . . ?
N4 C44 C52 C43 14.3(13) . . . . ?
C20 P1 C6 C7 -37.4(9) . . . . ?
C20 P1 C6 C12 142.6(8) . . . . ?
C20 P1 C13 C14 37.1(10) . . . . ?
C20 P1 C13 C18 -148.3(8) . . . . ?
C20 C1 C19 C3 -1(2) . . . . ?
C1 C20 C5 C4 -0.9(15) . . . . ?
C1 C19 C3 C4 0(2) . . . . ?
C19 C3 C4 C5 0.7(19) . . . . ?
C3 C4 C5 C20 -0.1(17) . . . . ?
C5 C20 C1 C19 1.2(17) . . . . ?
C6 P1 C20 C1 148.6(9) . . . . ?
C6 P1 C20 C5 -39.7(9) . . . . ?
C6 P1 C13 C14 -74.9(9) . . . . ?
C6 P1 C13 C18 99.7(9) . . . . ?
C6 C7 C9 C10 -2.6(17) . . . . ?
C7 C6 C12 C11 0.8(15) . . . . ?
C7 C9 C10 C11 3.8(19) . . . . ?
C9 C10 C11 C12 -2.8(19) . . . . ?
C10 C11 C12 C6 0.4(17) . . . . ?
C12 C6 C7 C9 0.3(16) . . . . ?
C13 P1 C20 C1 39.1(10) . . . . ?
C13 P1 C20 C5 -149.2(8) . . . . ?
C13 P1 C6 C7 75.5(9) . . . . ?
C13 P1 C6 C12 -104.6(8) . . . . ?
C13 C14 C15 C16 -1.8(19) . . . . ?
C13 C18 C8 N1 6.4(19) . . . . ?
C14 C13 C18 C17 3.6(15) . . . . ?
C14 C13 C18 C8 -176.8(10) . . . . ?
C14 C15 C16 C17 1(2) . . . . ?
C15 C16 C17 C18 2(2) . . . . ?
C16 C17 C18 C13 -4.2(17) . . . . ?
C16 C17 C18 C8 176.1(11) . . . . ?
C17 C18 C8 N1 -174.0(11) . . . . ?
C18 C13 C14 C15 -0.7(17) . . . . ?
C2 S1 C21 C22 179.4(10) . . . . ?
C2 S1 C21 C26 0.8(8) . . . . ?
C2 N3 C26 C21 0.3(11) . . . . ?
C2 N3 C26 C25 -177.5(9) . . . . ?
C2 N2 N1 Pd1 2.1(10) . . . . ?
C2 N2 N1 C8 -178.0(9) . . . . ?
C21 S1 C2 N3 -0.7(7) . . . . ?
C21 S1 C2 N2 -179.3(8) . . . . ?
C21 C22 C23 C24 -1.2(17) . . . . ?
C22 C21 C26 N3 -179.5(9) . . . . ?
C22 C21 C26 C25 -1.5(15) . . . . ?
C22 C23 C24 C25 1.3(17) . . . . ?
C23 C24 C25 C26 -1.4(16) . . . . ?
C24 C25 C26 N3 179.2(9) . . . . ?
C24 C25 C26 C21 1.5(14) . . . . ?
C26 N3 C2 S1 0.3(10) . . . . ?
C26 N3 C2 N2 178.9(9) . . . . ?
C26 C21 C22 C23 1.3(16) . . . . ?
C27 P2 C33 C34 44.9(9) . . . . ?
C27 P2 C33 C38 -135.7(8) . . . . ?
C27 P2 C39 C40 -119.3(8) . . . . ?
C27 P2 C39 C52 66.6(8) . . . . ?
C27 C28 C29 C30 0.0(18) . . . . ?
C28 C27 C32 C31 -2.5(15) . . . . ?
C28 C29 C30 C31 -0.6(19) . . . . ?
C29 C30 C31 C32 -0.4(18) . . . . ?
C30 C31 C32 C27 2.0(17) . . . . ?
C32 C27 C28 C29 1.5(15) . . . . ?
C33 P2 C27 C28 93.8(8) . . . . ?
C33 P2 C27 C32 -87.0(9) . . . . ?
C33 P2 C39 C40 -13.1(9) . . . . ?
C33 P2 C39 C52 172.8(7) . . . . ?
C33 C34 C35 C36 -1.0(16) . . . . ?
C34 C33 C38 C37 -0.5(15) . . . . ?
C34 C35 C36 C37 1.4(17) . . . . ?
C35 C36 C37 C38 -1.4(18) . . . . ?
C36 C37 C38 C33 0.9(18) . . . . ?
C38 C33 C34 C35 0.5(15) . . . . ?
C39 P2 C27 C28 -159.6(8) . . . . ?
C39 P2 C27 C32 19.5(10) . . . . ?
C39 P2 C33 C34 -62.1(9) . . . . ?
C39 P2 C33 C38 117.4(8) . . . . ?
C39 C40 C41 C42 0.2(17) . . . . ?
C40 C39 C52 C43 2.8(13) . . . . ?
C40 C39 C52 C44 -174.9(9) . . . . ?
C40 C41 C42 C43 0.6(17) . . . . ?
C41 C42 C43 C52 0.4(16) . . . . ?
C42 C43 C52 C39 -2.1(15) . . . . ?
C42 C43 C52 C44 175.7(9) . . . . ?
C45 S2 C51 C46 1.4(7) . . . . ?
C45 S2 C51 C50 -177.4(10) . . . . ?
C45 N6 C46 C47 -178.7(9) . . . . ?
C45 N6 C46 C51 2.7(12) . . . . ?
C45 N5 N4 C44 177.9(8) . . . . ?
C46 N6 C45 S2 -1.6(10) . . . . ?
C46 N6 C45 N5 -179.3(8) . . . . ?
C46 C47 C48 C49 0.2(17) . . . . ?
C47 C46 C51 S2 178.7(8) . . . . ?
C47 C46 C51 C50 -2.4(15) . . . . ?
C47 C48 C49 C50 0.2(18) . . . . ?
C48 C49 C50 C51 -1.7(18) . . . . ?
C49 C50 C51 S2 -178.5(9) . . . . ?
C49 C50 C51 C46 2.8(16) . . . . ?
C51 S2 C45 N6 0.1(7) . . . . ?
C51 S2 C45 N5 177.9(7) . . . . ?
C51 C46 C47 C48 0.9(15) . . . . ?
C52 C39 C40 C41 -2.0(15) . . . . ?
